data_4077153
loop_
_publ_author_name
'Ramachandran, Bhaskar M.'
'Trupia, Sabrina M.'
'Geiger, William E.'
'Carroll, Patrick J.'
'Sneddon, Larry G.'

_publ_section_title
;
 Synthetic, Structural, Chemical, and Electrochemical Studies of the
 Metallatricarbadecaboranyl Analogues of Ferrocene, Ruthenocene, and
 Osmocene and the Observation of a
 Reversible\h6&#x2212;\h4Tricarbadecaboranyl Coordination that Is
 Analogous to the\h5&#x2212;\h3Cyclopentadienyl Ring-Slippage Process
;
_journal_issue 23
_journal_name_full Organometallics
_journal_page_first 5078
_journal_paper_doi 10.1021/om020757u
_journal_volume 21
_journal_year 2002
_chemical_formula_sum 'C19 H29 B7 Ru'
_chemical_formula_weight 434.16
_space_group_IT_number 2
_symmetry_cell_setting triclinic
_symmetry_Int_Tables_number 2
_symmetry_space_group_name_Hall '-P 1'
_symmetry_space_group_name_H-M 'P -1'
_atom_sites_solution_hydrogens geom
_atom_sites_solution_primary direct
_atom_sites_solution_secondary difmap
_audit_creation_method SHELXL
_cell_angle_alpha 96.141(1)
_cell_angle_beta 97.725(1)
_cell_angle_gamma 115.837(1)
_cell_formula_units_Z 4
_cell_length_a 14.8296(2)
_cell_length_b 16.5710(1)
_cell_length_c 9.7056(1)
_cell_measurement_temperature 210(2)
_cell_volume 2090.20(4)
_computing_structure_refinement 'SHELXL-93 (Sheldrick, 1993)'
_computing_structure_solution 'SIR92 (Altomare, 1993)'
_diffrn_ambient_temperature 210(2)
_diffrn_measurement_device 'image plate area detector'
_diffrn_measurement_device_type 'Rigaku R-AXIS IIc'
_diffrn_measurement_method 'phi oscillations'
_diffrn_radiation_monochromator graphite
_diffrn_radiation_source 'rotating anode'
_diffrn_radiation_type MoK\a
_diffrn_radiation_wavelength 0.71069
_diffrn_reflns_av_R_equivalents 0.0247
_diffrn_reflns_av_sigmaI/netI 0.0241
_diffrn_reflns_limit_h_max 19
_diffrn_reflns_limit_h_min -19
_diffrn_reflns_limit_k_max 19
_diffrn_reflns_limit_k_min -21
_diffrn_reflns_limit_l_max 11
_diffrn_reflns_limit_l_min -12
_diffrn_reflns_number 21788
_diffrn_reflns_theta_max 27.48
_diffrn_reflns_theta_min 2.52
_exptl_absorpt_coefficient_mu 0.751
_exptl_absorpt_correction_type none
_exptl_crystal_density_diffrn 1.380
_exptl_crystal_F_000 888
_exptl_crystal_size_max 0.36
_exptl_crystal_size_mid 0.22
_exptl_crystal_size_min 0.06
_refine_diff_density_max 0.587
_refine_diff_density_min -0.680
_refine_diff_density_rms 0.094
_refine_ls_extinction_coef 0.0086(6)
_refine_ls_extinction_expression Fc^*^=kFc[1+0.001xFc^2^\l^3^/sin(2\q)]^-1/4^
_refine_ls_extinction_method SHELXL
_refine_ls_goodness_of_fit_all 1.121
_refine_ls_goodness_of_fit_obs 1.124
_refine_ls_matrix_type full
_refine_ls_number_parameters 561
_refine_ls_number_reflns 8818
_refine_ls_number_restraints 0
_refine_ls_restrained_S_all 1.121
_refine_ls_restrained_S_obs 1.124
_refine_ls_R_factor_all 0.0480
_refine_ls_R_factor_obs 0.0439
_refine_ls_shift/esd_max 0.016
_refine_ls_shift/esd_mean 0.001
_refine_ls_structure_factor_coef Fsqd
_refine_ls_weighting_details 'w=1/[\s^2^(Fo^2^)+(0.0498P)^2^+2.8510P] where P=(Fo^2^+2Fc^2^)/3'
_refine_ls_weighting_scheme calc
_refine_ls_wR_factor_all 0.1105
_refine_ls_wR_factor_obs 0.1066
_reflns_number_observed 8202
_reflns_number_total 8818
_reflns_observed_criterion >2sigma(I)
_cod_data_source_file om020757u.cif
_cod_data_source_block cmpd8
_cod_depositor_comments
;
The following automatic conversions were performed:

'_refine_ls_weighting_scheme' value 'calc
w=1/[\s^2^(Fo^2^)+(0.0498P)^2^+2.8510P] where P=(Fo^2^+2Fc^2^)/3' was
changed to 'calc'. New tag '_refine_ls_weighting_details' was
created. The value of the new tag was set to
'w=1/[\s^2^(Fo^2^)+(0.0498P)^2^+2.8510P] where P=(Fo^2^+2Fc^2^)/3'.

Automatic conversion script
Id: cif_fix_values 3143 2015-03-26 13:38:13Z robertas 
;
_cod_original_sg_symbol_H-M 'P -1       '
_cod_database_code 4077153

loop_
_symmetry_equiv_pos_as_xyz
'x, y, z'
'-x, -y, -z'

loop_
_atom_site_aniso_label
_atom_site_aniso_U_11
_atom_site_aniso_U_22
_atom_site_aniso_U_33
_atom_site_aniso_U_23
_atom_site_aniso_U_13
_atom_site_aniso_U_12
Ru1 0.03407(15) 0.03620(15) 0.03047(14) 0.00921(11) 0.00917(10) 0.01733(11)
C2 0.053(2) 0.042(2) 0.0260(15) 0.0094(14) 0.0104(14) 0.024(2)
C3 0.073(3) 0.062(2) 0.049(2) 0.030(2) 0.025(2) 0.049(2)
C4 0.063(2) 0.066(3) 0.057(2) 0.036(2) 0.034(2) 0.041(2)
C12 0.060(2) 0.041(2) 0.031(2) 0.0059(15) 0.0066(15) 0.028(2)
C13 0.070(3) 0.051(2) 0.048(2) 0.022(2) 0.022(2) 0.037(2)
C14 0.111(4) 0.056(3) 0.058(3) 0.028(2) 0.034(3) 0.053(3)
C15 0.151(6) 0.070(3) 0.045(2) 0.006(3) -0.009(3) 0.074(4)
C16 0.113(5) 0.075(4) 0.084(4) -0.012(3) -0.052(4) 0.055(4)
C17 0.075(3) 0.047(2) 0.080(3) 0.004(2) -0.024(3) 0.023(2)
C18 0.038(2) 0.044(2) 0.056(2) -0.011(2) 0.014(2) 0.017(2)
C19 0.042(2) 0.041(2) 0.049(2) 0.009(2) 0.0168(15) 0.0261(15)
C20 0.033(2) 0.047(2) 0.047(2) 0.013(2) 0.0126(14) 0.0228(15)
C21 0.047(2) 0.061(2) 0.037(2) 0.020(2) 0.0216(15) 0.034(2)
C22 0.044(2) 0.076(3) 0.029(2) -0.005(2) 0.0053(14) 0.035(2)
C23 0.048(2) 0.052(3) 0.111(4) -0.020(3) 0.024(3) 0.011(2)
C24 0.082(3) 0.059(2) 0.068(3) 0.027(2) 0.032(2) 0.048(2)
C25 0.037(2) 0.059(3) 0.090(3) 0.017(2) 0.009(2) 0.020(2)
C26 0.078(3) 0.101(4) 0.071(3) 0.053(3) 0.049(3) 0.060(3)
C27 0.069(3) 0.132(5) 0.047(2) -0.014(3) -0.008(2) 0.062(3)
B5 0.080(4) 0.040(2) 0.040(2) 0.000(2) -0.003(2) 0.026(2)
B6 0.081(4) 0.039(2) 0.062(3) 0.027(2) 0.028(3) 0.029(2)
B7 0.053(3) 0.067(3) 0.063(3) 0.022(3) 0.019(2) 0.041(2)
B8 0.145(6) 0.079(4) 0.046(3) 0.027(3) 0.044(3) 0.082(4)
B9 0.104(4) 0.069(3) 0.061(3) 0.035(3) 0.041(3) 0.067(3)
B10 0.106(5) 0.087(4) 0.074(4) 0.043(3) 0.055(4) 0.074(4)
B11 0.127(6) 0.061(3) 0.056(3) 0.008(3) 0.022(3) 0.063(4)
Ru1' 0.03145(14) 0.03348(14) 0.02756(14) 0.00810(11) 0.00819(10) 0.01479(11)
C2' 0.036(2) 0.036(2) 0.040(2) 0.0155(15) 0.0148(13) 0.0203(13)
C3' 0.070(3) 0.048(2) 0.040(2) 0.017(2) 0.034(2) 0.029(2)
C4' 0.057(3) 0.033(2) 0.062(3) 0.009(2) 0.034(2) 0.016(2)
B4' 0.057(3) 0.033(2) 0.062(3) 0.009(2) 0.034(2) 0.016(2)
C12' 0.036(2) 0.0316(15) 0.037(2) 0.0105(14) 0.0116(13) 0.0156(13)
C13' 0.041(2) 0.041(2) 0.039(2) 0.009(2) 0.0086(14) 0.0136(15)
C14' 0.053(2) 0.047(2) 0.037(2) 0.000(2) 0.010(2) 0.009(2)
C15' 0.059(2) 0.061(3) 0.044(2) 0.003(2) 0.023(2) 0.022(2)
C16' 0.040(2) 0.076(3) 0.050(2) 0.008(2) 0.020(2) 0.022(2)
C17' 0.037(2) 0.057(2) 0.040(2) 0.005(2) 0.0117(14) 0.017(2)
C18' 0.044(2) 0.043(2) 0.035(2) 0.017(2) 0.0057(14) 0.0184(15)
C19' 0.050(2) 0.038(2) 0.036(2) 0.0192(15) 0.0179(14) 0.025(2)
C20' 0.040(2) 0.031(2) 0.048(2) 0.018(2) 0.0097(15) 0.0126(14)
C21' 0.066(2) 0.030(2) 0.040(2) 0.0112(15) 0.016(2) 0.025(2)
C22' 0.051(2) 0.051(2) 0.049(2) 0.024(2) 0.019(2) 0.036(2)
C23' 0.064(3) 0.069(3) 0.052(2) 0.013(2) -0.008(2) 0.021(2)
C24' 0.089(3) 0.059(2) 0.059(3) 0.031(2) 0.044(2) 0.045(2)
C25' 0.048(2) 0.062(3) 0.076(3) 0.034(3) 0.002(2) 0.013(2)
C26' 0.127(5) 0.047(2) 0.047(2) 0.009(2) 0.016(3) 0.047(3)
C27' 0.064(3) 0.093(4) 0.088(4) 0.042(3) 0.039(3) 0.054(3)
B5' 0.046(2) 0.115(4) 0.041(2) 0.041(3) 0.019(2) 0.049(3)
C5' 0.046(2) 0.115(4) 0.041(2) 0.041(3) 0.019(2) 0.049(3)
B6' 0.054(3) 0.073(3) 0.025(2) 0.011(2) 0.006(2) 0.002(2)
B7' 0.036(2) 0.049(2) 0.044(2) 0.018(2) 0.019(2) 0.018(2)
B8' 0.113(5) 0.094(4) 0.102(5) 0.076(4) 0.080(4) 0.083(4)
B9' 0.056(3) 0.056(3) 0.035(2) 0.020(2) 0.020(2) 0.023(2)
B10' 0.062(3) 0.049(2) 0.061(3) 0.026(2) 0.036(2) 0.028(2)
B11' 0.058(3) 0.128(5) 0.061(3) 0.066(4) 0.028(2) 0.054(3)

loop_
_atom_site_label
_atom_site_type_symbol
_atom_site_fract_x
_atom_site_fract_y
_atom_site_fract_z
_atom_site_U_iso_or_equiv
_atom_site_thermal_displace_type
_atom_site_occupancy
_atom_site_calc_flag
_atom_site_refinement_flags
Ru1 Ru 0.75336(2) 0.60021(2) 0.85846(3) 0.03258(9) Uani 1 d .
C2 C 0.7561(3) 0.6030(2) 1.0770(3) 0.0390(7) Uani 1 d .
C3 C 0.6908(3) 0.6855(3) 0.8051(5) 0.0516(10) Uani 1 d .
C4 C 0.6458(3) 0.5799(3) 1.0231(5) 0.0532(10) Uani 1 d .
C12 C 0.7863(3) 0.5472(3) 1.1642(4) 0.0422(8) Uani 1 d .
C13 C 0.7150(3) 0.4625(3) 1.1834(4) 0.0510(9) Uani 1 d .
C14 C 0.7439(5) 0.4138(3) 1.2744(5) 0.0662(13) Uani 1 d .
C15 C 0.8409(6) 0.4480(4) 1.3450(5) 0.084(2) Uani 1 d .
C16 C 0.9134(5) 0.5305(4) 1.3253(7) 0.096(2) Uani 1 d .
C17 C 0.8857(4) 0.5805(3) 1.2371(6) 0.074(2) Uani 1 d .
C18 C 0.7179(3) 0.4669(3) 0.7311(4) 0.0479(9) Uani 1 d .
C19 C 0.8163(3) 0.4997(2) 0.8179(4) 0.0403(8) Uani 1 d .
C20 C 0.8810(3) 0.5862(3) 0.7878(4) 0.0398(7) Uani 1 d .
C21 C 0.8236(3) 0.6060(3) 0.6765(4) 0.0429(8) Uani 1 d .
C22 C 0.7223(3) 0.5322(3) 0.6419(4) 0.0483(10) Uani 1 d .
C23 C 0.6274(4) 0.3777(3) 0.7269(7) 0.077(2) Uani 1 d .
C24 C 0.8497(4) 0.4489(3) 0.9140(5) 0.0608(11) Uani 1 d .
C25 C 0.9921(3) 0.6438(3) 0.8513(6) 0.0627(12) Uani 1 d .
C26 C 0.8652(4) 0.6858(4) 0.6045(6) 0.0694(14) Uani 1 d .
C27 C 0.6382(4) 0.5207(5) 0.5260(5) 0.081(2) Uani 1 d .
B5 B 0.8226(5) 0.7065(3) 1.0704(5) 0.0560(12) Uani 1 d .
B6 B 0.7881(5) 0.7535(3) 0.9210(6) 0.0576(12) Uani 1 d .
B7 B 0.6046(4) 0.6169(4) 0.8722(6) 0.0540(11) Uani 1 d .
B8 B 0.7197(6) 0.6731(4) 1.1642(6) 0.075(2) Uani 1 d .
B9 B 0.6603(5) 0.7400(4) 0.9246(6) 0.0633(14) Uani 1 d .
B10 B 0.6181(6) 0.6709(5) 1.0476(7) 0.072(2) Uani 1 d .
B11 B 0.7455(6) 0.7648(4) 1.0837(6) 0.074(2) Uani 1 d .
Ru1' Ru 0.23286(2) 0.96989(2) 0.37566(3) 0.03041(9) Uani 1 d .
C2' C 0.2683(2) 0.8604(2) 0.3401(4) 0.0343(7) Uani 1 d .
C3' C 0.1736(3) 0.9550(3) 0.5583(4) 0.0490(9) Uani 1 d .
C4' C 0.1556(3) 0.8101(3) 0.3503(5) 0.0504(12) Uani 0.59(5) d P
B4' B 0.1556(3) 0.8101(3) 0.3503(5) 0.0504(12) Uani 0.41(5) d P
C12' C 0.3122(2) 0.8414(2) 0.2185(4) 0.0340(7) Uani 1 d .
C13' C 0.2487(3) 0.7942(3) 0.0881(4) 0.0419(8) Uani 1 d .
C14' C 0.2874(3) 0.7739(3) -0.0253(4) 0.0512(10) Uani 1 d .
C15' C 0.3905(3) 0.7989(3) -0.0090(4) 0.0559(10) Uani 1 d .
C16' C 0.4544(3) 0.8452(3) 0.1201(5) 0.0566(11) Uani 1 d .
C17' C 0.4154(3) 0.8671(3) 0.2333(4) 0.0464(9) Uani 1 d .
C18' C 0.1794(3) 1.0075(3) 0.1802(4) 0.0402(7) Uani 1 d .
C19' C 0.2859(3) 1.0370(2) 0.1902(4) 0.0380(7) Uani 1 d .
C20' C 0.3391(3) 1.0988(2) 0.3196(4) 0.0402(8) Uani 1 d .
C21' C 0.2660(3) 1.1112(2) 0.3901(4) 0.0434(8) Uani 1 d .
C22' C 0.1658(3) 1.0536(3) 0.3021(4) 0.0432(8) Uani 1 d .
C23' C 0.0970(4) 0.9465(4) 0.0559(5) 0.0672(13) Uani 1 d .
C24' C 0.3341(4) 1.0160(3) 0.0745(5) 0.0600(11) Uani 1 d .
C25' C 0.4525(3) 1.1490(3) 0.3672(6) 0.0661(13) Uani 1 d .
C26' C 0.2904(5) 1.1765(3) 0.5236(5) 0.0711(14) Uani 1 d .
C27' C 0.0661(4) 1.0485(4) 0.3280(6) 0.0703(14) Uani 1 d .
B5' B 0.3290(4) 0.9068(4) 0.4895(5) 0.0593(15) Uani 0.59(5) d P
C5' C 0.3290(4) 0.9068(4) 0.4895(5) 0.0593(15) Uani 0.41(5) d P
B6' B 0.2824(4) 0.9646(4) 0.6127(4) 0.0607(15) Uani 1 d .
B7' B 0.0993(3) 0.8599(3) 0.4638(5) 0.0417(9) Uani 1 d .
B8' B 0.2495(6) 0.7899(5) 0.4555(8) 0.079(2) Uani 1 d .
B9' B 0.1666(4) 0.8730(3) 0.6422(5) 0.0479(10) Uani 1 d .
B10' B 0.1411(4) 0.7793(3) 0.5172(6) 0.0525(11) Uani 1 d .
B11' B 0.2684(4) 0.8512(5) 0.6183(6) 0.072(2) Uani 1 d .
H3 H 0.6872(40) 0.7061(37) 0.6966(60) 0.088(17) Uiso 1 d .
H4 H 0.5909(36) 0.5157(33) 1.0448(51) 0.068(14) Uiso 1 d .
H5 H 0.8869(42) 0.7403(38) 1.1196(60) 0.085(17) Uiso 1 d .
H6 H 0.8463(39) 0.8086(36) 0.9032(56) 0.080(16) Uiso 1 d .
H7 H 0.5291(38) 0.5720(33) 0.8141(52) 0.073(15) Uiso 1 d .
H8 H 0.7222(35) 0.6629(32) 1.2792(51) 0.068(14) Uiso 1 d .
H9 H 0.6286(37) 0.7828(34) 0.8907(53) 0.074(15) Uiso 1 d .
H10 H 0.5538(44) 0.6639(39) 1.0925(62) 0.097(19) Uiso 1 d .
H11 H 0.7709(44) 0.8284(41) 1.1462(64) 0.098(19) Uiso 1 d .
H3' H 0.1488(36) 0.9957(33) 0.5896(51) 0.065(14) Uiso 1 d .
H4' H 0.1055(40) 0.7643(38) 0.2642(59) 0.076(16) Uiso 1 d .
H5' H 0.4051(44) 0.9340(36) 0.5049(56) 0.083(16) Uiso 1 d .
H6' H 0.3413(36) 1.0206(33) 0.6928(51) 0.068(14) Uiso 1 d .
H7' H 0.0214(34) 0.8376(29) 0.4338(46) 0.057(12) Uiso 1 d .
H8' H 0.2663(41) 0.7357(38) 0.4331(58) 0.088(17) Uiso 1 d .
H9' H 0.1335(29) 0.8674(27) 0.7349(43) 0.047(11) Uiso 1 d .
H10' H 0.0844(34) 0.7109(31) 0.5190(48) 0.062(13) Uiso 1 d .
H11' H 0.3091(43) 0.8364(40) 0.6974(63) 0.095(18) Uiso 1 d .
H13 H 0.6476 0.4380 1.1353 0.076 Uiso 1 d .
H14 H 0.6955 0.3571 1.2857 0.076 Uiso 1 d .
H15 H 0.8588 0.4160 1.4076 0.076 Uiso 1 d .
H16 H 0.9816 0.5531 1.3709 0.076 Uiso 1 d .
H17 H 0.9349 0.6373 1.2271 0.076 Uiso 1 d .
H23B H 0.5664 0.3853 0.7146 0.101 Uiso 1 d .
H23C H 0.6354 0.3568 0.8142 0.101 Uiso 1 d .
H23A H 0.6221 0.3336 0.6496 0.101 Uiso 1 d .
H24B H 0.7925 0.4090 0.9503 0.101 Uiso 1 d .
H24C H 0.9028 0.4913 0.9908 0.101 Uiso 1 d .
H24A H 0.8750 0.4133 0.8619 0.101 Uiso 1 d .
H25B H 1.0326 0.6295 0.7932 0.101 Uiso 1 d .
H25C H 1.0067 0.6321 0.9445 0.101 Uiso 1 d .
H25A H 1.0088 0.7072 0.8577 0.101 Uiso 1 d .
H26B H 0.9198 0.7367 0.6698 0.101 Uiso 1 d .
H26C H 0.8120 0.7014 0.5720 0.101 Uiso 1 d .
H26A H 0.8909 0.6704 0.5253 0.101 Uiso 1 d .
H27A H 0.5732 0.4845 0.5491 0.101 Uiso 1 d .
H27B H 0.6431 0.4906 0.4390 0.101 Uiso 1 d .
H27C H 0.6438 0.5794 0.5144 0.101 Uiso 1 d .
H13' H 0.1790 0.7761 0.0767 0.076 Uiso 1 d .
H14' H 0.2440 0.7434 -0.1124 0.076 Uiso 1 d .
H15' H 0.4167 0.7845 -0.0846 0.076 Uiso 1 d .
H16' H 0.5239 0.8620 0.1318 0.076 Uiso 1 d .
H17' H 0.4594 0.8992 0.3196 0.076 Uiso 1 d .
H23D H 0.0902 0.9820 -0.0130 0.101 Uiso 1 d .
H23E H 0.0333 0.9169 0.0866 0.101 Uiso 1 d .
H23F H 0.1143 0.9012 0.0144 0.101 Uiso 1 d .
H24F H 0.2865 0.9586 0.0150 0.101 Uiso 1 d .
H24D H 0.3946 1.0125 0.1149 0.101 Uiso 1 d .
H24E H 0.3516 1.0632 0.0189 0.101 Uiso 1 d .
H25F H 0.4826 1.1134 0.3283 0.101 Uiso 1 d .
H25E H 0.4778 1.2064 0.3354 0.101 Uiso 1 d .
H25D H 0.4697 1.1597 0.4687 0.101 Uiso 1 d .
H26D H 0.2307 1.1599 0.5640 0.101 Uiso 1 d .
H26E H 0.3133 1.2371 0.5041 0.101 Uiso 1 d .
H26F H 0.3440 1.1747 0.5895 0.101 Uiso 1 d .
H27F H 0.0138 0.9862 0.3028 0.101 Uiso 1 d .
H27D H 0.0473 1.0850 0.2715 0.101 Uiso 1 d .
H27E H 0.0731 1.0708 0.4263 0.101 Uiso 1 d .

loop_
_atom_type_symbol
_atom_type_description
_atom_type_scat_dispersion_real
_atom_type_scat_dispersion_imag
_atom_type_scat_source
C C 0.0033 0.0016 'International Tables Vol C Tables 4.2.6.8 and 6.1.1.4'
H H 0.0000 0.0000 'International Tables Vol C Tables 4.2.6.8 and 6.1.1.4'
B B 0.0013 0.0007 'International Tables Vol C Tables 4.2.6.8 and 6.1.1.4'
Ru Ru -1.2594 0.8363 'International Tables Vol C Tables 4.2.6.8 and 6.1.1.4'

loop_
_geom_angle_atom_site_label_1
_geom_angle_atom_site_label_2
_geom_angle_atom_site_label_3
_geom_angle
C3 Ru1 C2 104.9(2)
C3 Ru1 C21 95.05(15)
C2 Ru1 C21 152.00(14)
C3 Ru1 C22 93.7(2)
C2 Ru1 C22 153.6(2)
C21 Ru1 C22 38.61(15)
C3 Ru1 C20 128.88(15)
C2 Ru1 C20 114.28(14)
C21 Ru1 C20 38.63(13)
C22 Ru1 C20 64.09(13)
C3 Ru1 C18 125.8(2)
C2 Ru1 C18 115.7(2)
C21 Ru1 C18 64.1(2)
C22 Ru1 C18 38.4(2)
C20 Ru1 C18 62.94(13)
C3 Ru1 C19 156.0(2)
C2 Ru1 C19 99.02(14)
C21 Ru1 C19 63.32(14)
C22 Ru1 C19 63.07(14)
C20 Ru1 C19 37.22(13)
C18 Ru1 C19 36.94(14)
C3 Ru1 B5 82.1(2)
C2 Ru1 B5 41.1(2)
C21 Ru1 B5 126.0(2)
C22 Ru1 B5 164.0(2)
C20 Ru1 B5 106.7(2)
C18 Ru1 B5 151.3(2)
C19 Ru1 B5 118.4(2)
C3 Ru1 B6 41.2(2)
C2 Ru1 B6 82.6(2)
C21 Ru1 B6 100.9(2)
C22 Ru1 B6 123.2(2)
C20 Ru1 B6 112.6(2)
C18 Ru1 B6 161.6(2)
C19 Ru1 B6 147.4(2)
B5 Ru1 B6 46.0(2)
C3 Ru1 C4 79.9(2)
C2 Ru1 C4 39.02(15)
C21 Ru1 C4 168.5(2)
C22 Ru1 C4 130.8(2)
C20 Ru1 C4 149.78(14)
C18 Ru1 C4 110.5(2)
C19 Ru1 C4 119.16(14)
B5 Ru1 C4 63.9(2)
B6 Ru1 C4 82.3(2)
C3 Ru1 B7 40.9(2)
C2 Ru1 B7 80.6(2)
C21 Ru1 B7 126.5(2)
C22 Ru1 B7 102.9(2)
C20 Ru1 B7 165.1(2)
C18 Ru1 B7 112.1(2)
C19 Ru1 B7 145.3(2)
B5 Ru1 B7 84.1(2)
B6 Ru1 B7 67.3(2)
C4 Ru1 B7 44.4(2)
C12 C2 C4 122.6(3)
C12 C2 B5 127.0(3)
C4 C2 B5 107.1(3)
C12 C2 B8 115.1(3)
C4 C2 B8 67.2(4)
B5 C2 B8 66.7(3)
C12 C2 Ru1 126.2(2)
C4 C2 Ru1 79.2(2)
B5 C2 Ru1 77.2(2)
B8 C2 Ru1 118.7(3)
B7 C3 B6 111.9(4)
B7 C3 B9 69.3(3)
B6 C3 B9 69.0(4)
B7 C3 Ru1 79.4(2)
B6 C3 Ru1 78.9(2)
B9 C3 Ru1 120.8(3)
B7 C3 H3 130.7(28)
B6 C3 H3 115.2(28)
B9 C3 H3 115.5(28)
Ru1 C3 H3 123.0(28)
C2 C4 B10 114.8(4)
C2 C4 B8 60.9(3)
B10 C4 B8 59.8(4)
C2 C4 B7 123.3(3)
B10 C4 B7 60.9(3)
B8 C4 B7 111.1(4)
C2 C4 Ru1 61.7(2)
B10 C4 Ru1 110.2(3)
B8 C4 Ru1 103.9(3)
B7 C4 Ru1 67.9(2)
C2 C4 H4 114.2(26)
B10 C4 H4 116.8(25)
B8 C4 H4 119.7(26)
B7 C4 H4 116.2(26)
Ru1 C4 H4 127.1(25)
C17 C12 C13 117.5(4)
C17 C12 C2 120.7(4)
C13 C12 C2 121.7(4)
C12 C13 C14 120.8(4)
C15 C14 C13 120.6(5)
C14 C15 C16 119.8(5)
C15 C16 C17 120.3(5)
C12 C17 C16 121.0(5)
C19 C18 C22 108.1(3)
C19 C18 C23 125.9(4)
C22 C18 C23 125.9(4)
C19 C18 Ru1 73.2(2)
C22 C18 Ru1 68.8(2)
C23 C18 Ru1 126.3(3)
C18 C19 C20 108.2(3)
C18 C19 C24 126.1(4)
C20 C19 C24 125.4(4)
C18 C19 Ru1 69.8(2)
C20 C19 Ru1 68.8(2)
C24 C19 Ru1 131.5(3)
C19 C20 C21 108.4(3)
C19 C20 C25 126.3(3)
C21 C20 C25 125.1(4)
C19 C20 Ru1 74.0(2)
C21 C20 Ru1 69.4(2)
C25 C20 Ru1 126.1(3)
C22 C21 C20 107.4(3)
C22 C21 C26 126.7(4)
C20 C21 C26 125.7(4)
C22 C21 Ru1 70.9(2)
C20 C21 Ru1 72.0(2)
C26 C21 Ru1 125.8(3)
C21 C22 C18 107.9(3)
C21 C22 C27 126.2(5)
C18 C22 C27 125.8(4)
C21 C22 Ru1 70.5(2)
C18 C22 Ru1 72.8(2)
C27 C22 Ru1 126.1(3)
C2 B5 B8 59.3(3)
C2 B5 B11 108.8(5)
B8 B5 B11 56.6(3)
C2 B5 B6 119.7(4)
B8 B5 B6 107.2(4)
B11 B5 B6 59.4(3)
C2 B5 Ru1 61.7(2)
B8 B5 Ru1 103.7(3)
B11 B5 Ru1 108.0(3)
B6 B5 Ru1 67.4(2)
C2 B5 H5 123.3(36)
B8 B5 H5 118.7(36)
B11 B5 H5 112.3(36)
B6 B5 H5 114.4(36)
Ru1 B5 H5 132.6(36)
C3 B6 B11 107.3(4)
C3 B6 B9 56.7(3)
B11 B6 B9 57.7(3)
C3 B6 B5 116.5(3)
B11 B6 B5 59.3(3)
B9 B6 B5 106.3(4)
C3 B6 Ru1 59.9(2)
B11 B6 Ru1 107.4(3)
B9 B6 Ru1 100.6(3)
B5 B6 Ru1 66.6(2)
C3 B6 H6 124.7(31)
B11 B6 H6 117.0(31)
B9 B6 H6 126.0(31)
B5 B6 H6 113.9(32)
Ru1 B6 H6 127.5(30)
C3 B7 C4 116.6(4)
C3 B7 B10 107.8(4)
C4 B7 B10 58.0(3)
C3 B7 B9 56.8(3)
C4 B7 B9 104.5(4)
B10 B7 B9 57.5(3)
C3 B7 Ru1 59.8(2)
C4 B7 Ru1 67.7(2)
B10 B7 Ru1 108.2(3)
B9 B7 Ru1 100.3(3)
C3 B7 H7 123.5(27)
C4 B7 H7 115.2(27)
B10 B7 H7 117.8(26)
B9 B7 H7 126.8(27)
Ru1 B7 H7 126.3(27)
C2 B8 B11 108.8(4)
C2 B8 B10 105.9(4)
B11 B8 B10 63.2(4)
C2 B8 C4 51.9(2)
B11 B8 C4 102.7(4)
B10 B8 C4 58.9(3)
C2 B8 B5 53.9(3)
B11 B8 B5 61.9(4)
B10 B8 B5 104.6(4)
C4 B8 B5 88.4(3)
C2 B8 H8 109.0(24)
B11 B8 H8 134.2(25)
B10 B8 H8 127.2(24)
C4 B8 H8 120.7(25)
B5 B8 H8 127.9(24)
C3 B9 B10 107.6(4)
C3 B9 B11 107.9(4)
B10 B9 B11 62.6(4)
C3 B9 B6 54.3(3)
B10 B9 B6 105.1(4)
B11 B9 B6 60.7(4)
C3 B9 B7 54.0(3)
B10 B9 B7 60.2(3)
B11 B9 B7 104.3(4)
B6 B9 B7 91.9(3)
C3 B9 H9 117.3(28)
B10 B9 H9 124.2(27)
B11 B9 H9 125.1(28)
B6 B9 H9 127.2(27)
B7 B9 H9 126.8(28)
C4 B10 B9 110.7(3)
C4 B10 B8 61.3(3)
B9 B10 B8 111.7(5)
C4 B10 B7 61.0(3)
B9 B10 B7 62.3(3)
B8 B10 B7 112.3(4)
C4 B10 B11 100.2(4)
B9 B10 B11 59.0(4)
B8 B10 B11 57.3(4)
B7 B10 B11 103.2(4)
C4 B10 H10 119.7(32)
B9 B10 H10 122.7(32)
B8 B10 H10 115.1(32)
B7 B10 H10 122.3(33)
B11 B10 H10 129.4(32)
B8 B11 B9 113.2(5)
B8 B11 B5 61.5(3)
B9 B11 B5 111.1(4)
B8 B11 B6 113.0(4)
B9 B11 B6 61.6(3)
B5 B11 B6 61.3(3)
B8 B11 B10 59.5(4)
B9 B11 B10 58.4(4)
B5 B11 B10 101.9(4)
B6 B11 B10 102.7(4)
B8 B11 H11 118.6(34)
B9 B11 H11 116.8(34)
B5 B11 H11 123.9(34)
B6 B11 H11 120.9(34)
B10 B11 H11 127.1(33)
C3' Ru1' C2' 104.52(15)
C3' Ru1' C22' 95.6(2)
C2' Ru1' C22' 151.29(15)
C3' Ru1' C21' 94.5(2)
C2' Ru1' C21' 153.36(14)
C22' Ru1' C21' 39.2(2)
C3' Ru1' C20' 126.8(2)
C2' Ru1' C20' 115.70(13)
C22' Ru1' C20' 64.12(14)
C21' Ru1' C20' 38.24(14)
C3' Ru1' C18' 128.8(2)
C2' Ru1' C18' 114.21(14)
C22' Ru1' C18' 38.05(14)
C21' Ru1' C18' 64.09(14)
C20' Ru1' C18' 62.75(13)
C3' Ru1' C19' 156.28(15)
C2' Ru1' C19' 99.17(12)
C22' Ru1' C19' 62.75(13)
C21' Ru1' C19' 62.79(13)
C20' Ru1' C19' 36.80(13)
C18' Ru1' C19' 36.94(13)
C3' Ru1' B5' 81.3(2)
C2' Ru1' B5' 39.6(2)
C22' Ru1' B5' 168.0(2)
C21' Ru1' B5' 129.1(2)
C20' Ru1' B5' 108.5(2)
C18' Ru1' B5' 148.89(15)
C19' Ru1' B5' 117.71(14)
C3' Ru1' B6' 40.8(2)
C2' Ru1' B6' 82.2(2)
C22' Ru1' B6' 125.7(2)
C21' Ru1' B6' 101.3(2)
C20' Ru1' B6' 111.2(2)
C18' Ru1' B6' 163.6(2)
C19' Ru1' B6' 144.9(2)
B5' Ru1' B6' 46.2(2)
C3' Ru1' C4' 80.2(2)
C2' Ru1' C4' 39.75(13)
C22' Ru1' C4' 128.0(2)
C21' Ru1' C4' 166.1(2)
C20' Ru1' C4' 151.63(14)
C18' Ru1' C4' 109.3(2)
C19' Ru1' C4' 120.09(14)
B5' Ru1' C4' 63.1(2)
B6' Ru1' C4' 83.2(2)
C12' C2' B5' 125.0(3)
C12' C2' C4' 125.0(3)
B5' C2' C4' 107.0(3)
C12' C2' B8' 116.1(3)
B5' C2' B8' 65.9(4)
C4' C2' B8' 67.8(3)
C12' C2' Ru1' 124.6(2)
B5' C2' Ru1' 78.5(2)
C4' C2' Ru1' 78.8(2)
B8' C2' Ru1' 119.3(3)
B6' C3' B7' 112.8(4)
B6' C3' B9' 69.2(3)
B7' C3' B9' 69.4(3)
B6' C3' Ru1' 78.9(2)
B7' C3' Ru1' 80.0(2)
B9' C3' Ru1' 121.0(3)
B6' C3' H3' 125.8(30)
B7' C3' H3' 120.5(30)
B9' C3' H3' 120.9(30)
Ru1' C3' H3' 118.1(30)
C2' C4' B10' 112.0(4)
C2' C4' B8' 59.7(3)
B10' C4' B8' 58.5(3)
C2' C4' B7' 122.0(3)
B10' C4' B7' 60.4(2)
B8' C4' B7' 109.6(4)
C2' C4' Ru1' 61.5(2)
B10' C4' Ru1' 109.5(3)
B8' C4' Ru1' 103.3(3)
B7' C4' Ru1' 68.2(2)
C2' C4' H4' 117.7(29)
B10' C4' H4' 117.2(30)
B8' C4' H4' 122.2(30)
B7' C4' H4' 114.5(29)
Ru1' C4' H4' 126.6(30)
C17' C12' C13' 118.4(3)
C17' C12' C2' 121.4(3)
C13' C12' C2' 120.2(3)
C14' C13' C12' 121.2(3)
C15' C14' C13' 120.0(4)
C16' C15' C14' 119.5(4)
C15' C16' C17' 120.3(4)
C12' C17' C16' 120.6(4)
C19' C18' C22' 108.2(3)
C19' C18' C23' 125.7(4)
C22' C18' C23' 125.8(4)
C19' C18' Ru1' 73.6(2)
C22' C18' Ru1' 68.8(2)
C23' C18' Ru1' 128.2(3)
C20' C19' C18' 108.6(3)
C20' C19' C24' 125.6(4)
C18' C19' C24' 125.3(4)
C20' C19' Ru1' 69.4(2)
C18' C19' Ru1' 69.4(2)
C24' C19' Ru1' 133.3(3)
C19' C20' C21' 108.3(3)
C19' C20' C25' 125.6(4)
C21' C20' C25' 125.9(4)
C19' C20' Ru1' 73.8(2)
C21' C20' Ru1' 68.8(2)
C25' C20' Ru1' 127.5(3)
C20' C21' C22' 107.2(3)
C20' C21' C26' 125.7(4)
C22' C21' C26' 126.9(4)
C20' C21' Ru1' 72.9(2)
C22' C21' Ru1' 70.3(2)
C26' C21' Ru1' 125.4(3)
C18' C22' C21' 107.6(3)
C18' C22' C27' 125.7(4)
C21' C22' C27' 126.5(4)
C18' C22' Ru1' 73.2(2)
C21' C22' Ru1' 70.4(2)
C27' C22' Ru1' 125.6(3)
C2' B5' B8' 61.1(3)
C2' B5' B11' 112.6(4)
B8' B5' B11' 58.5(4)
C2' B5' B6' 121.2(3)
B8' B5' B6' 109.8(3)
B11' B5' B6' 60.4(3)
C2' B5' Ru1' 61.9(2)
B8' B5' Ru1' 105.3(3)
B11' B5' Ru1' 109.6(3)
B6' B5' Ru1' 67.0(2)
C2' B5' H5' 117.7(30)
B8' B5' H5' 123.1(31)
B11' B5' H5' 118.4(31)
B6' B5' H5' 114.0(31)
Ru1' B5' H5' 124.0(31)
C3' B6' B11' 107.3(4)
C3' B6' B9' 57.1(3)
B11' B6' B9' 57.4(3)
C3' B6' B5' 115.7(3)
B11' B6' B5' 57.3(3)
B9' B6' B5' 104.0(4)
C3' B6' Ru1' 60.3(2)
B11' B6' Ru1' 107.3(3)
B9' B6' Ru1' 101.3(2)
B5' B6' Ru1' 66.8(2)
C3' B6' H6' 124.3(26)
B11' B6' H6' 117.8(26)
B9' B6' H6' 126.3(25)
B5' B6' H6' 115.6(25)
Ru1' B6' H6' 126.5(26)
C3' B7' B10' 107.4(4)
C3' B7' C4' 116.1(3)
B10' B7' C4' 58.7(3)
C3' B7' B9' 57.0(3)
B10' B7' B9' 57.2(3)
C4' B7' B9' 105.0(3)
C3' B7' Ru1' 59.5(2)
B10' B7' Ru1' 107.5(2)
C4' B7' Ru1' 67.0(2)
B9' B7' Ru1' 100.0(2)
C3' B7' H7' 123.0(24)
B10' B7' H7' 117.7(25)
C4' B7' H7' 116.4(24)
B9' B7' H7' 125.1(24)
Ru1' B7' H7' 128.0(25)
C2' B8' B11' 107.7(4)
C2' B8' B10' 107.0(4)
B11' B8' B10' 63.2(3)
C2' B8' B5' 53.0(2)
B11' B8' B5' 61.0(4)
B10' B8' B5' 104.1(4)
C2' B8' C4' 52.5(2)
B11' B8' C4' 103.3(4)
B10' B8' C4' 60.1(3)
B5' B8' C4' 88.2(3)
C2' B8' H8' 117.0(31)
B11' B8' H8' 126.6(32)
B10' B8' H8' 123.5(31)
B5' B8' H8' 130.1(31)
C4' B8' H8' 126.4(32)
C3' B9' B10' 107.6(3)
C3' B9' B11' 107.5(3)
B10' B9' B11' 62.6(3)
C3' B9' B6' 53.6(3)
B10' B9' B6' 105.3(3)
B11' B9' B6' 61.1(3)
C3' B9' B7' 53.6(2)
B10' B9' B7' 60.7(3)
B11' B9' B7' 104.5(3)
B6' B9' B7' 91.6(3)
C3' B9' H9' 118.0(22)
B10' B9' H9' 122.7(22)
B11' B9' H9' 125.9(22)
B6' B9' H9' 128.9(22)
B7' B9' H9' 125.2(22)
B9' B10' B8' 111.9(4)
B9' B10' C4' 110.6(3)
B8' B10' C4' 61.4(3)
B9' B10' B7' 62.1(3)
B8' B10' B7' 112.3(3)
C4' B10' B7' 60.8(3)
B9' B10' B11' 58.9(3)
B8' B10' B11' 57.6(4)
C4' B10' B11' 100.4(3)
B7' B10' B11' 103.0(4)
B9' B10' H10' 123.1(24)
B8' B10' H10' 116.8(24)
C4' B10' H10' 117.3(25)
B7' B10' H10' 119.0(25)
B11' B10' H10' 133.0(25)
B8' B11' B9' 113.1(4)
B8' B11' B5' 60.5(3)
B9' B11' B5' 111.4(4)
B8' B11' B10' 59.3(4)
B9' B11' B10' 58.5(3)
B5' B11' B10' 101.1(4)
B8' B11' B6' 113.1(4)
B9' B11' B6' 61.5(3)
B5' B11' B6' 62.3(3)
B10' B11' B6' 102.8(3)
B8' B11' H11' 113.4(33)
B9' B11' H11' 122.7(33)
B5' B11' H11' 119.7(33)
B10' B11' H11' 128.0(34)
B6' B11' H11' 123.5(34)

loop_
_geom_bond_atom_site_label_1
_geom_bond_atom_site_label_2
_geom_bond_distance
Ru1 C3 2.073(4)
Ru1 C2 2.111(3)
Ru1 C21 2.158(3)
Ru1 C22 2.163(3)
Ru1 C20 2.192(3)
Ru1 C18 2.217(3)
Ru1 C19 2.261(3)
Ru1 B5 2.339(5)
Ru1 B6 2.352(5)
Ru1 C4 2.355(4)
Ru1 B7 2.358(4)
C2 C12 1.483(5)
C2 C4 1.509(6)
C2 B5 1.577(6)
C2 B8 1.677(6)
C3 B7 1.570(7)
C3 B6 1.578(8)
C3 B9 1.624(6)
C3 H3 1.14(6)
C4 B10 1.728(7)
C4 B8 1.769(8)
C4 B7 1.781(7)
C4 H4 1.09(5)
C12 C17 1.381(6)
C12 C13 1.392(6)
C13 C14 1.402(6)
C14 C15 1.342(8)
C15 C16 1.375(9)
C16 C17 1.394(7)
C18 C19 1.419(5)
C18 C22 1.442(6)
C18 C23 1.494(6)
C19 C20 1.423(5)
C19 C24 1.494(6)
C20 C21 1.439(5)
C20 C25 1.496(5)
C21 C22 1.428(6)
C21 C26 1.490(6)
C22 C27 1.492(6)
B5 B8 1.792(9)
B5 B11 1.797(8)
B5 B6 1.833(7)
B5 H5 0.90(6)
B6 B11 1.799(8)
B6 B9 1.814(8)
B6 H6 1.00(5)
B7 B10 1.780(8)
B7 B9 1.816(8)
B7 H7 1.07(5)
B8 B11 1.701(9)
B8 B10 1.743(10)
B8 H8 1.14(5)
B9 B10 1.731(8)
B9 B11 1.743(9)
B9 H9 1.06(5)
B10 B11 1.805(11)
B10 H10 1.07(6)
B11 H11 1.04(6)
Ru1' C3' 2.073(3)
Ru1' C2' 2.105(3)
Ru1' C22' 2.155(3)
Ru1' C21' 2.157(3)
Ru1' C20' 2.211(3)
Ru1' C18' 2.213(3)
Ru1' C19' 2.268(3)
Ru1' B5' 2.338(4)
Ru1' B6' 2.342(4)
Ru1' C4' 2.350(4)
C2' C12' 1.491(4)
C2' B5' 1.520(6)
C2' C4' 1.532(5)
C2' B8' 1.667(6)
C3' B6' 1.561(7)
C3' B7' 1.564(6)
C3' B9' 1.629(6)
C3' H3' 0.94(5)
C4' B10' 1.763(7)
C4' B8' 1.787(8)
C4' B7' 1.800(6)
C4' H4' 1.02(6)
C12' C17' 1.381(5)
C12' C13' 1.388(5)
C13' C14' 1.383(5)
C14' C15' 1.380(6)
C15' C16' 1.378(6)
C16' C17' 1.393(5)
C18' C19' 1.421(5)
C18' C22' 1.425(5)
C18' C23' 1.496(6)
C19' C20' 1.415(5)
C19' C24' 1.496(5)
C20' C21' 1.431(5)
C20' C25' 1.491(5)
C21' C22' 1.448(6)
C21' C26' 1.487(6)
C22' C27' 1.501(5)
B5' B8' 1.739(9)
B5' B11' 1.746(7)
B5' B6' 1.837(8)
B5' H5' 1.00(6)
B6' B11' 1.805(10)
B6' B9' 1.813(7)
B6' H6' 1.09(5)
B7' B10' 1.794(7)
B7' B9' 1.818(6)
B7' H7' 1.03(4)
B8' B11' 1.703(10)
B8' B10' 1.735(7)
B8' H8' 1.04(6)
B9' B10' 1.729(7)
B9' B11' 1.737(7)
B9' H9' 1.07(4)
B10' B11' 1.800(8)
B10' H10' 1.08(4)
B11' H11' 1.03(6)
